data_7233327
loop_
_publ_author_name
'Liu, Guocheng'
'Li, Yan'
'Lu, Zhenjie'
'Li, Xiaowu'
'Wang, Xiuli'
'Wang, Xiang'
'Chen, Xingxing'

_publ_section_title
;
 Versatile carboxylate-directed structures of ten 1D \\rightarrow 3D
 Ni(ii) coordination polymers: fluorescence behaviors and electrochemical
 activities
;
_journal_issue 35
_journal_name_full CrystEngComm
_journal_page_first 5344
_journal_paper_doi 10.1039/C9CE01060B
_journal_volume 21
_journal_year 2019
_chemical_formula_sum 'C34 H28 N4 Ni O8'
_chemical_formula_weight 679.31
_space_group_crystal_system monoclinic
_space_group_IT_number 14
_space_group_name_Hall '-P 2ybc'
_space_group_name_H-M_alt 'P 1 21/c 1'
_symmetry_space_group_name_Hall '-P 2ybc'
_symmetry_space_group_name_H-M 'P 1 21/c 1'
_atom_sites_solution_hydrogens difmap
_audit_creation_method SHELXL-2014/7
_audit_update_record
;
2019-04-30 deposited with the CCDC.    2019-07-29 downloaded from the CCDC.
;
_cell_angle_alpha 90
_cell_angle_beta 98.471(5)
_cell_angle_gamma 90
_cell_formula_units_Z 4
_cell_length_a 10.296(2)
_cell_length_b 13.490(3)
_cell_length_c 22.862(4)
_cell_measurement_reflns_used 1849
_cell_measurement_temperature 296(2)
_cell_measurement_theta_max 25.421
_cell_measurement_theta_min 1.758
_cell_volume 3140.7(11)
_computing_structure_refinement 'SHELXL-2014/7 (Sheldrick, 2014)'
_diffrn_ambient_temperature 293(2)
_diffrn_measured_fraction_theta_full 1.000
_diffrn_measured_fraction_theta_max 0.988
_diffrn_measurement_device_type 'sealed tube'
_diffrn_measurement_method graphite
_diffrn_radiation_type MoK\a
_diffrn_radiation_wavelength 0.71073
_diffrn_reflns_av_R_equivalents 0.0804
_diffrn_reflns_av_unetI/netI 0.0846
_diffrn_reflns_Laue_measured_fraction_full 1.000
_diffrn_reflns_Laue_measured_fraction_max 0.988
_diffrn_reflns_limit_h_max 12
_diffrn_reflns_limit_h_min -12
_diffrn_reflns_limit_k_max 16
_diffrn_reflns_limit_k_min -15
_diffrn_reflns_limit_l_max 19
_diffrn_reflns_limit_l_min -27
_diffrn_reflns_number 18134
_diffrn_reflns_point_group_measured_fraction_full 1.000
_diffrn_reflns_point_group_measured_fraction_max 0.988
_diffrn_reflns_theta_full 25.242
_diffrn_reflns_theta_max 25.421
_diffrn_reflns_theta_min 1.758
_exptl_absorpt_coefficient_mu 0.677
_exptl_crystal_colour green
_exptl_crystal_density_diffrn 1.437
_exptl_crystal_description block
_exptl_crystal_F_000 1408
_exptl_crystal_size_max 0.150
_exptl_crystal_size_mid 0.130
_exptl_crystal_size_min 0.110
_refine_diff_density_max 0.436
_refine_diff_density_min -0.476
_refine_diff_density_rms 0.067
_refine_ls_extinction_method none
_refine_ls_goodness_of_fit_ref 1.011
_refine_ls_hydrogen_treatment constr
_refine_ls_matrix_type full
_refine_ls_number_parameters 424
_refine_ls_number_reflns 5736
_refine_ls_number_restraints 0
_refine_ls_restrained_S_all 1.011
_refine_ls_R_factor_all 0.1055
_refine_ls_R_factor_gt 0.0543
_refine_ls_shift/su_max 0.000
_refine_ls_shift/su_mean 0.000
_refine_ls_structure_factor_coef Fsqd
_refine_ls_weighting_details 'w=1/[\s^2^(Fo^2^)+(0.0638P)^2^] where P=(Fo^2^+2Fc^2^)/3'
_refine_ls_weighting_scheme calc
_refine_ls_wR_factor_gt 0.1179
_refine_ls_wR_factor_ref 0.1387
_reflns_Friedel_coverage 0.000
_reflns_number_gt 3553
_reflns_number_total 5736
_reflns_threshold_expression 'I > 2\s(I)'
_cod_data_source_file c9ce01060b2.cif
_cod_data_source_block 1_CCDC2
_cod_depositor_comments 'Adding full bibliography for 7233319--7233328.cif.'
_cod_original_cell_volume 3140.8(11)
_cod_database_code 7233327
_shelx_shelxl_version_number 2014/7
_shelx_space_group_comment
;
The symmetry employed for this shelxl refinement is uniquely defined
by the following loop, which should always be used as a source of
symmetry information in preference to the above space-group names.
They are only intended as comments.
;
_shelx_estimated_absorpt_t_min 0.905
_shelx_estimated_absorpt_t_max 0.929

loop_
_space_group_symop_operation_xyz
'x, y, z'
'-x, y+1/2, -z+1/2'
'-x, -y, -z'
'x, -y-1/2, z-1/2'

loop_
_atom_site_label
_atom_site_type_symbol
_atom_site_fract_x
_atom_site_fract_y
_atom_site_fract_z
_atom_site_U_iso_or_equiv
_atom_site_adp_type
_atom_site_occupancy
_atom_site_site_symmetry_order
_atom_site_calc_flag
_atom_site_refinement_flags_posn
_atom_site_refinement_flags_adp
Ni1 Ni 0.36099(5) 0.06367(4) 0.22349(2) 0.03200(17) Uani 1 1 d . .
O1 O 0.3714(3) -0.0730(2) 0.18562(12) 0.0416(7) Uani 1 1 d . .
N1 N 0.3788(3) 0.0102(2) 0.30845(14) 0.0367(8) Uani 1 1 d . .
C1 C 0.2476(4) -0.0825(3) 0.17735(17) 0.0371(10) Uani 1 1 d . .
O1W O 0.7214(4) -0.1849(3) 0.16042(14) 0.0710(10) Uani 1 1 d . .
O2 O 0.1772(3) -0.0163(2) 0.19685(12) 0.0413(7) Uani 1 1 d . .
N2 N 0.5526(3) 0.1024(2) 0.22348(13) 0.0318(8) Uani 1 1 d . .
C2 C 0.1879(4) -0.1716(3) 0.14697(18) 0.0364(10) Uani 1 1 d . .
O3 O 0.3098(3) -0.8480(2) 0.14547(11) 0.0369(7) Uani 1 1 d . .
N3 N 0.9831(3) 0.1239(2) 0.14295(14) 0.0337(8) Uani 1 1 d . .
H3B H 1.0521 0.0829 0.1518 0.040 Uiso 1 1 d R U
C3 C 0.2694(4) -0.2455(3) 0.12969(18) 0.0435(11) Uani 1 1 d . .
H3A H 0.3625 -0.2347 0.1341 0.052 Uiso 1 1 d R U
O4 O 0.2816(3) -0.79780(19) 0.23376(12) 0.0372(7) Uani 1 1 d . .
N4 N 0.4149(4) -0.2374(3) 0.47516(15) 0.0465(9) Uani 1 1 d . .
H4B H 0.3696 -0.2701 0.4444 0.056 Uiso 1 1 d R U
C4 C 0.2172(5) -0.3330(3) 0.10665(19) 0.0478(12) Uani 1 1 d . .
H4A H 0.2727 -0.3843 0.0951 0.057 Uiso 1 1 d R U
O5 O 0.0285(3) -0.4362(2) 0.07717(14) 0.0601(9) Uani 1 1 d . .
C5 C 0.0831(5) -0.3475(3) 0.10043(19) 0.0465(12) Uani 1 1 d . .
O6 O 0.8308(3) 0.1914(2) 0.07441(13) 0.0552(9) Uani 1 1 d . .
C6 C 0.0007(5) -0.2752(3) 0.1146(2) 0.0523(13) Uani 1 1 d . .
H6A H -0.0925 -0.2857 0.1072 0.063 Uiso 1 1 d R U
O7 O 0.5715(4) -0.2449(3) 0.55468(15) 0.0774(11) Uani 1 1 d . .
C7 C 0.0532(4) -0.1871(3) 0.1388(2) 0.0479(12) Uani 1 1 d . .
H7A H -0.0038 -0.1368 0.1505 0.058 Uiso 1 1 d R U
C8 C 0.2680(4) -0.7834(3) 0.17787(18) 0.0318(9) Uani 1 1 d . .
C9 C 0.2036(4) -0.6927(3) 0.15197(17) 0.0306(9) Uani 1 1 d . .
C10 C 0.1703(4) -0.6178(3) 0.18766(18) 0.0400(10) Uani 1 1 d . .
H10A H 0.1866 -0.6258 0.2298 0.048 Uiso 1 1 d R U
C11 C 0.1742(4) -0.6830(3) 0.09115(18) 0.0428(11) Uani 1 1 d . .
H11A H 0.1945 -0.7364 0.0662 0.051 Uiso 1 1 d R U
C12 C 0.1161(4) -0.5970(3) 0.06607(19) 0.0462(11) Uani 1 1 d . .
H12A H 0.0970 -0.5890 0.0240 0.055 Uiso 1 1 d R U
C13 C 0.0874(4) -0.5220(3) 0.10310(19) 0.0430(11) Uani 1 1 d . .
C14 C 0.1134(4) -0.5313(3) 0.1633(2) 0.0463(11) Uani 1 1 d . .
H14A H 0.0923 -0.4778 0.1879 0.056 Uiso 1 1 d R U
C15 C 0.6342(4) 0.0349(3) 0.20544(16) 0.0332(9) Uani 1 1 d . .
H15A H 0.6045 -0.0325 0.2004 0.040 Uiso 1 1 d R U
C16 C 0.7577(4) 0.0577(3) 0.19421(16) 0.0349(9) Uani 1 1 d . .
H16A H 0.8133 0.0073 0.1816 0.042 Uiso 1 1 d R U
C17 C 0.8023(4) 0.1549(3) 0.20071(16) 0.0322(9) Uani 1 1 d . .
C18 C 0.7194(4) 0.2238(3) 0.21871(18) 0.0419(11) Uani 1 1 d . .
H18A H 0.7466 0.2918 0.2227 0.050 Uiso 1 1 d R U
C19 C 0.5962(4) 0.1956(3) 0.23026(18) 0.0419(11) Uani 1 1 d . .
H19A H 0.5402 0.2444 0.2443 0.050 Uiso 1 1 d R U
C20 C 0.9374(4) 0.1838(3) 0.18871(18) 0.0407(11) Uani 1 1 d . .
H20A H 0.9358 0.2520 0.1766 0.049 Uiso 1 1 d R U
H20B H 0.9977 0.1781 0.2248 0.049 Uiso 1 1 d R U
C21 C 0.9207(4) 0.1318(3) 0.08787(19) 0.0380(10) Uani 1 1 d . .
C22 C 0.9646(4) 0.0640(3) 0.04237(16) 0.0348(9) Uani 1 1 d . .
C23 C 0.8704(4) 0.0275(3) -0.00188(18) 0.0442(11) Uani 1 1 d . .
H23A H 0.7805 0.0470 -0.0028 0.053 Uiso 1 1 d R U
C24 C 0.9057(4) -0.0366(3) -0.04451(18) 0.0431(11) Uani 1 1 d . .
H24A H 0.8282 -0.0540 -0.0713 0.065 Uiso 1 1 d R U
C25 C 0.3944(5) -0.1317(3) 0.47818(19) 0.0532(13) Uani 1 1 d . .
H25A H 0.4645 -0.1039 0.5056 0.064 Uiso 1 1 d R U
H25B H 0.3133 -0.1198 0.4930 0.064 Uiso 1 1 d R U
C26 C 0.4779(4) -0.0467(4) 0.3311(2) 0.0616(15) Uani 1 1 d . .
H26A H 0.5482 -0.0563 0.3084 0.074 Uiso 1 1 d R U
C27 C 0.4847(5) -0.0945(4) 0.3851(2) 0.0674(16) Uani 1 1 d . .
H27A H 0.5581 -0.1363 0.3993 0.081 Uiso 1 1 d R U
C28 C 0.3887(4) -0.0815(3) 0.41901(18) 0.0404(11) Uani 1 1 d . .
C29 C 0.2879(5) -0.0204(4) 0.3965(2) 0.0706(17) Uani 1 1 d . .
H29A H 0.2183 -0.0081 0.4193 0.085 Uiso 1 1 d R U
C30 C 0.2874(5) 0.0234(4) 0.3423(2) 0.0653(16) Uani 1 1 d . .
H30A H 0.2153 0.0665 0.3282 0.078 Uiso 1 1 d R U
C31 C 0.4989(4) -0.2871(3) 0.51453(19) 0.0453(11) Uani 1 1 d . .
C32 C 0.5000(4) -0.3972(3) 0.50622(18) 0.0374(10) Uani 1 1 d . .
C33 C 0.4920(4) -0.4410(3) 0.45070(19) 0.0487(12) Uani 1 1 d . .
H33A H 0.4868 -0.3995 0.4163 0.058 Uiso 1 1 d R U
C34 C 0.4905(5) -0.5423(3) 0.44447(19) 0.0493(12) Uani 1 1 d . .
H34A H 0.4842 -0.5585 0.4033 0.074 Uiso 1 1 d R U

loop_
_atom_site_aniso_label
_atom_site_aniso_U_11
_atom_site_aniso_U_22
_atom_site_aniso_U_33
_atom_site_aniso_U_23
_atom_site_aniso_U_13
_atom_site_aniso_U_12
Ni1 0.0299(3) 0.0293(3) 0.0365(3) 0.0033(2) 0.0038(2) 0.0005(2)
O1 0.0330(16) 0.0372(18) 0.0544(19) -0.0036(14) 0.0062(13) -0.0039(13)
N1 0.0320(19) 0.036(2) 0.043(2) 0.0052(16) 0.0084(16) 0.0033(16)
C1 0.043(3) 0.034(3) 0.035(3) 0.0066(18) 0.008(2) 0.000(2)
O1W 0.092(3) 0.057(2) 0.059(2) -0.0014(18) -0.0050(19) -0.003(2)
O2 0.0417(17) 0.0292(17) 0.0527(19) -0.0010(14) 0.0064(14) -0.0012(14)
N2 0.0264(17) 0.036(2) 0.0330(19) 0.0007(15) 0.0057(14) -0.0029(15)
C2 0.041(3) 0.025(2) 0.041(3) 0.0048(18) 0.0018(19) -0.0029(19)
O3 0.0412(16) 0.0341(17) 0.0350(17) -0.0033(13) 0.0049(13) 0.0033(13)
N3 0.0253(17) 0.043(2) 0.034(2) -0.0047(16) 0.0068(15) 0.0022(15)
C3 0.046(3) 0.041(3) 0.044(3) -0.001(2) 0.009(2) 0.000(2)
O4 0.0460(17) 0.0327(17) 0.0329(17) 0.0044(12) 0.0059(13) 0.0046(13)
N4 0.060(2) 0.039(2) 0.036(2) 0.0061(17) -0.0115(18) -0.0083(18)
C4 0.068(3) 0.031(3) 0.044(3) -0.005(2) 0.011(2) 0.005(2)
O5 0.077(2) 0.0269(17) 0.064(2) 0.0035(16) -0.0320(17) -0.0015(17)
C5 0.057(3) 0.028(3) 0.049(3) 0.007(2) -0.013(2) -0.001(2)
O6 0.0485(19) 0.062(2) 0.053(2) -0.0046(16) -0.0018(15) 0.0232(17)
C6 0.041(3) 0.036(3) 0.074(4) 0.005(2) -0.011(2) -0.005(2)
O7 0.104(3) 0.052(2) 0.061(2) -0.0012(18) -0.040(2) -0.007(2)
C7 0.040(3) 0.032(3) 0.069(3) -0.005(2) -0.001(2) -0.001(2)
C8 0.032(2) 0.029(2) 0.033(3) 0.0023(18) -0.0006(18) -0.0079(18)
C9 0.028(2) 0.026(2) 0.036(2) 0.0020(18) -0.0008(17) -0.0065(17)
C10 0.044(3) 0.036(3) 0.037(3) 0.001(2) -0.005(2) 0.001(2)
C11 0.057(3) 0.031(3) 0.038(3) -0.0013(19) -0.001(2) -0.003(2)
C12 0.065(3) 0.035(3) 0.033(3) 0.002(2) -0.009(2) -0.003(2)
C13 0.046(3) 0.030(3) 0.045(3) 0.009(2) -0.019(2) -0.003(2)
C14 0.059(3) 0.031(3) 0.043(3) -0.002(2) -0.009(2) 0.006(2)
C15 0.035(2) 0.029(2) 0.036(2) 0.0007(17) 0.0033(18) 0.0022(18)
C16 0.032(2) 0.039(3) 0.035(2) 0.0003(19) 0.0081(17) 0.005(2)
C17 0.031(2) 0.036(3) 0.030(2) -0.0044(18) 0.0062(18) -0.0047(19)
C18 0.043(3) 0.037(3) 0.047(3) -0.015(2) 0.011(2) -0.011(2)
C19 0.032(2) 0.044(3) 0.050(3) -0.013(2) 0.009(2) -0.001(2)
C20 0.033(2) 0.049(3) 0.042(3) -0.017(2) 0.013(2) -0.008(2)
C21 0.029(2) 0.041(3) 0.045(3) -0.002(2) 0.007(2) -0.002(2)
C22 0.033(2) 0.041(3) 0.031(2) -0.0013(19) 0.0051(17) 0.001(2)
C23 0.028(2) 0.064(3) 0.039(3) -0.007(2) 0.0011(19) 0.007(2)
C24 0.031(2) 0.059(3) 0.038(3) -0.008(2) 0.0008(19) 0.002(2)
C25 0.071(3) 0.048(3) 0.040(3) 0.008(2) 0.009(2) 0.005(3)
C26 0.038(3) 0.087(4) 0.063(3) 0.037(3) 0.020(2) 0.027(3)
C27 0.047(3) 0.090(4) 0.066(4) 0.037(3) 0.010(3) 0.032(3)
C28 0.045(3) 0.038(3) 0.039(3) 0.006(2) 0.009(2) -0.001(2)
C29 0.066(4) 0.099(5) 0.054(3) 0.029(3) 0.035(3) 0.040(3)
C30 0.060(3) 0.084(4) 0.055(3) 0.029(3) 0.018(3) 0.040(3)
C31 0.051(3) 0.048(3) 0.035(3) 0.012(2) 0.000(2) -0.008(2)
C32 0.038(2) 0.038(3) 0.034(3) 0.0060(19) -0.0044(18) -0.0088(19)
C33 0.062(3) 0.048(3) 0.034(3) 0.012(2) 0.000(2) -0.006(2)
C34 0.069(3) 0.044(3) 0.033(3) 0.005(2) 0.002(2) -0.003(2)

loop_
_atom_type_symbol
_atom_type_description
_atom_type_scat_dispersion_real
_atom_type_scat_dispersion_imag
_atom_type_scat_source
C C 0.0033 0.0016 'International Tables Vol C Tables 4.2.6.8 and 6.1.1.4'
H H 0.0000 0.0000 'International Tables Vol C Tables 4.2.6.8 and 6.1.1.4'
N N 0.0061 0.0033 'International Tables Vol C Tables 4.2.6.8 and 6.1.1.4'
O O 0.0106 0.0060 'International Tables Vol C Tables 4.2.6.8 and 6.1.1.4'
Ni Ni 0.3393 1.1124 'International Tables Vol C Tables 4.2.6.8 and 6.1.1.4'

loop_
_geom_angle_atom_site_label_1
_geom_angle_atom_site_label_2
_geom_angle_atom_site_label_3
_geom_angle
_geom_angle_site_symmetry_1
_geom_angle_site_symmetry_3
N2 Ni1 O1 96.85(12) . .
N2 Ni1 N1 97.95(12) . .
O1 Ni1 N1 94.63(12) . .
N2 Ni1 O4 99.62(12) . 1_565
O1 Ni1 O4 155.36(11) . 1_565
N1 Ni1 O4 101.06(12) . 1_565
N2 Ni1 O3 88.67(11) . 1_565
O1 Ni1 O3 99.82(11) . 1_565
N1 Ni1 O3 163.29(12) . 1_565
O4 Ni1 O3 62.57(10) 1_565 1_565
N2 Ni1 O2 157.46(12) . .
O1 Ni1 O2 62.26(10) . .
N1 Ni1 O2 92.47(12) . .
O4 Ni1 O2 97.90(11) 1_565 .
O3 Ni1 O2 86.91(10) 1_565 .
N2 Ni1 C8 95.86(13) . 1_565
O1 Ni1 C8 128.46(13) . 1_565
N1 Ni1 C8 132.46(13) . 1_565
O4 Ni1 C8 31.59(11) 1_565 1_565
O3 Ni1 C8 31.01(11) 1_565 1_565
O2 Ni1 C8 91.67(11) . 1_565
N2 Ni1 C1 127.23(14) . .
O1 Ni1 C1 31.11(12) . .
N1 Ni1 C1 95.45(13) . .
O4 Ni1 C1 127.27(13) 1_565 .
O3 Ni1 C1 92.64(12) 1_565 .
O2 Ni1 C1 31.20(11) . .
C8 Ni1 C1 111.35(13) 1_565 .
C1 O1 Ni1 92.3(2) . .
C30 N1 C26 115.2(4) . .
C30 N1 Ni1 122.5(3) . .
C26 N1 Ni1 122.1(3) . .
O1 C1 O2 119.3(4) . .
O1 C1 C2 119.5(4) . .
O2 C1 C2 121.1(4) . .
O1 C1 Ni1 56.6(2) . .
O2 C1 Ni1 62.9(2) . .
C2 C1 Ni1 175.6(3) . .
C1 O2 Ni1 85.9(2) . .
C19 N2 C15 117.3(3) . .
C19 N2 Ni1 123.3(3) . .
C15 N2 Ni1 118.4(3) . .
C7 C2 C3 119.0(4) . .
C7 C2 C1 121.6(4) . .
C3 C2 C1 119.2(4) . .
C8 O3 Ni1 87.6(2) . 1_545
C21 N3 C20 118.3(3) . .
C4 C3 C2 120.3(4) . .
C8 O4 Ni1 90.6(2) . 1_545
C31 N4 C25 123.3(4) . .
C3 C4 C5 119.5(4) . .
C5 O5 C13 115.1(3) . .
C6 C5 C4 121.4(4) . .
C6 C5 O5 118.4(4) . .
C4 C5 O5 120.2(4) . .
C5 C6 C7 119.2(4) . .
C6 C7 C2 120.4(4) . .
O3 C8 O4 119.1(4) . .
O3 C8 C9 120.7(4) . .
O4 C8 C9 120.2(4) . .
O3 C8 Ni1 61.4(2) . 1_545
O4 C8 Ni1 57.80(19) . 1_545
C9 C8 Ni1 176.1(3) . 1_545
C10 C9 C11 119.3(4) . .
C10 C9 C8 120.6(4) . .
C11 C9 C8 120.0(4) . .
C9 C10 C14 120.6(4) . .
C9 C11 C12 120.7(4) . .
C13 C12 C11 118.5(4) . .
C14 C13 C12 121.5(4) . .
C14 C13 O5 120.7(4) . .
C12 C13 O5 117.8(4) . .
C13 C14 C10 119.3(4) . .
N2 C15 C16 123.0(4) . .
C15 C16 C17 119.6(4) . .
C18 C17 C16 117.5(4) . .
C18 C17 C20 120.9(4) . .
C16 C17 C20 121.6(3) . .
C17 C18 C19 120.1(4) . .
N2 C19 C18 122.5(4) . .
N3 C20 C17 113.1(3) . .
O6 C21 N3 122.0(4) . .
O6 C21 C22 121.1(4) . .
N3 C21 C22 116.9(4) . .
C24 C22 C23 120.0(4) 3_755 .
C24 C22 C21 121.8(4) 3_755 .
C23 C22 C21 118.1(4) . .
C22 C23 C24 120.4(4) . .
C22 C24 C23 119.6(4) 3_755 .
N4 C25 C28 112.8(4) . .
N1 C26 C27 123.7(4) . .
C28 C27 C26 120.3(4) . .
C27 C28 C29 116.2(4) . .
C27 C28 C25 121.4(4) . .
C29 C28 C25 122.4(4) . .
C28 C29 C30 120.1(4) . .
N1 C30 C29 124.4(4) . .
O7 C31 N4 122.1(4) . .
O7 C31 C32 122.4(4) . .
N4 C31 C32 115.4(4) . .
C34 C32 C33 118.7(4) 3_646 .
C34 C32 C31 118.9(4) 3_646 .
C33 C32 C31 122.4(4) . .
C34 C33 C32 121.0(4) . .
C33 C34 C32 120.3(4) . 3_646

loop_
_geom_bond_atom_site_label_1
_geom_bond_atom_site_label_2
_geom_bond_distance
_geom_bond_site_symmetry_2
Ni1 N2 2.041(3) .
Ni1 O1 2.047(3) .
Ni1 N1 2.055(3) .
Ni1 O4 2.067(3) 1_565
Ni1 O3 2.146(3) 1_565
Ni1 O2 2.186(3) .
Ni1 C8 2.442(4) 1_565
Ni1 C1 2.450(4) .
O1 C1 1.267(5) .
N1 C30 1.316(5) .
N1 C26 1.321(5) .
C1 O2 1.272(5) .
C1 C2 1.477(6) .
N2 C19 1.338(5) .
N2 C15 1.344(5) .
C2 C7 1.388(6) .
C2 C3 1.397(6) .
O3 C8 1.259(4) .
O3 Ni1 2.146(3) 1_545
N3 C21 1.331(5) .
N3 C20 1.454(4) .
C3 C4 1.370(6) .
O4 C8 1.279(4) .
O4 Ni1 2.067(3) 1_545
N4 C31 1.334(5) .
N4 C25 1.444(5) .
C4 C5 1.381(6) .
O5 C5 1.393(5) .
O5 C13 1.397(5) .
C5 C6 1.363(6) .
O6 C21 1.230(5) .
C6 C7 1.387(6) .
O7 C31 1.234(5) .
C8 C9 1.474(5) .
C8 Ni1 2.442(4) 1_545
C9 C10 1.374(5) .
C9 C11 1.385(5) .
C10 C14 1.385(6) .
C11 C12 1.389(6) .
C12 C13 1.379(6) .
C13 C14 1.369(6) .
C15 C16 1.368(5) .
C16 C17 1.391(5) .
C17 C18 1.366(5) .
C17 C20 1.508(5) .
C18 C19 1.386(5) .
C21 C22 1.504(5) .
C22 C24 1.380(5) 3_755
C22 C23 1.385(5) .
C23 C24 1.390(5) .
C24 C22 1.380(5) 3_755
C25 C28 1.506(6) .
C26 C27 1.385(6) .
C27 C28 1.355(6) .
C28 C29 1.365(6) .
C29 C30 1.373(6) .
C31 C32 1.498(6) .
C32 C34 1.384(6) 3_646
C32 C33 1.392(6) .
C33 C34 1.373(6) .
C34 C32 1.384(6) 3_646
